data_2000583
loop_
_publ_author_name
'St\%ahl, K.'
'Szafranski, M.'

_publ_section_title
;
 A neutron powder diffraction study of HIO~3~ and DIO~3~
;
_journal_issue 9
_journal_name_full 'Acta Crystallographica Section C'
_journal_page_first 1571
_journal_page_last 1574
_journal_paper_doi 10.1107/S0108270192001094
_journal_volume 48
_journal_year 1992
_chemical_formula_sum 'D I O3'
_chemical_formula_weight 176.91
_symmetry_cell_setting orthorhombic
_symmetry_space_group_name_Hall 'P 2ac 2ab'
_symmetry_space_group_name_H-M 'P 21 21 21'
_cell_angle_alpha 90
_cell_angle_beta 90
_cell_angle_gamma 90
_cell_formula_units_Z 4
_cell_length_a 5.5408(4)
_cell_length_b 5.8745(4)
_cell_length_c 7.7356(5)
_cell_volume 251.79(3)
_diffrn_radiation_probe neutron
_diffrn_radiation_type Neutron
_diffrn_radiation_wavelength 1.4700(10)
_exptl_absorpt_coefficient_mu 0.006
_exptl_crystal_density_diffrn 4.67
_cod_data_source_file ab0266.cif
_cod_data_source_block ab0266b
_cod_original_cell_volume 251.79(5)
_cod_original_formula_sum 'D1 I1 O3'
_cod_database_code 2000583

loop_
_atom_site_label
_atom_site_fract_x
_atom_site_fract_y
_atom_site_fract_z
I .2042(10) -.0902(9) .1574(7)
O(1) -.0686(9) .0234(7) .2565(9)
O(2) .3385(8) .1927(9) .0834(6)
O(3) .0997(9) -.1599(8) -.0534(6)
D .2361(10) .3175(8) .1349(7)

loop_
_geom_angle_atom_site_label_1
_geom_angle_atom_site_label_2
_geom_angle_atom_site_label_3
_geom_angle
O(1) I O(2) 97.5(3)
O(1) I O(3) 101.6(4)
O(2) I O(3) 93.0(3)

loop_
_geom_bond_atom_site_label_1
_geom_bond_atom_site_label_2
_geom_bond_distance
I O(1) 1.821(7)
I O(2) 1.909(7)
I O(3) 1.778(7)
